data_4120714
loop_
_publ_author_name
'Miriam A. Bowring'
'Robert G. Bergman'
'T. Don Tilley'

_publ_section_title
;
 Pt-Catalyzed C-C Activation Induced by C-H Activation
;
_journal_name_full 'Journal of the American Chemical Society'
_journal_page_first 13121
_journal_page_last 13128
_journal_paper_doi 10.1021/ja406260j
_journal_volume 135
_journal_year 2013
_chemical_formula_sum 'C73 H82 F12 N6 O8 Pt2 S4'
_chemical_formula_weight 1917.8870
_chemical_name_common MABII185
_chemical_name_systematic
; 
 ? 
;
_space_group_IT_number 14
_symmetry_cell_setting monoclinic
_symmetry_space_group_name_Hall '-P 2yn'
_symmetry_space_group_name_H-M 'P 1 21/n 1'
_atom_sites_solution_hydrogens geom
_atom_sites_solution_primary direct
_atom_sites_solution_secondary difmap
_audit_creation_method SHELXL-97
_cell_angle_alpha 90.00
_cell_angle_beta 98.190(3)
_cell_angle_gamma 90.00
_cell_formula_units_Z 2
_cell_length_a 12.8949(8)
_cell_length_b 13.1119(9)
_cell_length_c 23.4112(16)
_cell_measurement_reflns_used 9822
_cell_measurement_temperature 100(2)
_cell_measurement_theta_max 25.38
_cell_measurement_theta_min 2.35
_cell_volume 3917.9(5)
_computing_molecular_graphics ORTEP-32
_computing_publication_material WinGX
_computing_structure_refinement SHELXL-97
_computing_structure_solution SUPERFLIP
_diffrn_ambient_temperature 100(2)
_diffrn_detector_area_resol_mean 8.366
_diffrn_measured_fraction_theta_full 0.999
_diffrn_measured_fraction_theta_max 0.998
_diffrn_measurement_device_type 'Bruker APEX-II CCD'
_diffrn_measurement_method 'phi and omega scans'
_diffrn_radiation_monochromator 'QUAZAR multilayer mirrors'
_diffrn_radiation_source 'microfocus sealed tube'
_diffrn_radiation_type MoK\a
_diffrn_radiation_wavelength 0.71073
_diffrn_reflns_av_R_equivalents 0.0463
_diffrn_reflns_av_sigmaI/netI 0.0142
_diffrn_reflns_limit_h_max 15
_diffrn_reflns_limit_h_min -15
_diffrn_reflns_limit_k_max 15
_diffrn_reflns_limit_k_min -15
_diffrn_reflns_limit_l_max 28
_diffrn_reflns_limit_l_min -28
_diffrn_reflns_number 279980
_diffrn_reflns_theta_full 25.00
_diffrn_reflns_theta_max 25.41
_diffrn_reflns_theta_min 1.71
_exptl_absorpt_coefficient_mu 3.758
_exptl_absorpt_correction_T_max 0.829
_exptl_absorpt_correction_T_min 0.798
_exptl_absorpt_correction_type multi-scan
_exptl_absorpt_process_details SADABS
_exptl_crystal_colour yellow
_exptl_crystal_density_diffrn 1.626
_exptl_crystal_description prism
_exptl_crystal_F_000 1908
_exptl_crystal_size_max 0.07
_exptl_crystal_size_mid 0.05
_exptl_crystal_size_min 0.05
_refine_diff_density_max 0.970
_refine_diff_density_min -0.503
_refine_diff_density_rms 0.078
_refine_ls_extinction_method none
_refine_ls_goodness_of_fit_ref 1.079
_refine_ls_hydrogen_treatment constr
_refine_ls_matrix_type full
_refine_ls_number_parameters 494
_refine_ls_number_reflns 7211
_refine_ls_number_restraints 0
_refine_ls_restrained_S_all 1.079
_refine_ls_R_factor_all 0.0213
_refine_ls_R_factor_gt 0.0166
_refine_ls_shift/su_max 0.002
_refine_ls_shift/su_mean 0.000
_refine_ls_structure_factor_coef Fsqd
_refine_ls_weighting_details 'calc w=1/[\s^2^(Fo^2^)+(0.0123P)^2^+5.5315P] where P=(Fo^2^+2Fc^2^)/3'
_refine_ls_weighting_scheme calc
_refine_ls_wR_factor_gt 0.0356
_refine_ls_wR_factor_ref 0.0379
_reflns_number_gt 6551
_reflns_number_total 7211
_reflns_threshold_expression >2sigma(I)
_cod_data_source_file ja406260j_si_002.cif
_cod_data_source_block shelxl
_cod_original_sg_symbol_H-M 'P 1 21/n 1 '
_cod_database_code 4120714

loop_
_symmetry_equiv_pos_as_xyz
'x, y, z'
'-x+1/2, y+1/2, -z+1/2'
'-x, -y, -z'
'x-1/2, -y-1/2, z-1/2'

loop_
_atom_site_label
_atom_site_type_symbol
_atom_site_fract_x
_atom_site_fract_y
_atom_site_fract_z
_atom_site_U_iso_or_equiv
_atom_site_adp_type
_atom_site_occupancy
_atom_site_symmetry_multiplicity
_atom_site_calc_flag
_atom_site_refinement_flags
C1 C 0.57337(19) 0.45913(19) 0.32554(10) 0.0204(5) Uani 1 1 d .
H6 H 0.5021 0.4495 0.3304 0.024 Uiso 1 1 calc R
C2 C 0.64839(19) 0.46050(19) 0.37364(10) 0.0229(5) Uani 1 1 d .
H7 H 0.6280 0.4512 0.4107 0.027 Uiso 1 1 calc R
C3 C 0.75380(19) 0.47526(18) 0.36881(10) 0.0202(5) Uani 1 1 d .
C4 C 0.77685(18) 0.48914(17) 0.31321(10) 0.0173(5) Uani 1 1 d .
H10 H 0.8475 0.5006 0.3077 0.021 Uiso 1 1 calc R
C5 C 0.69970(17) 0.48673(16) 0.26556(10) 0.0142(5) Uani 1 1 d .
C6 C 0.72169(17) 0.49851(17) 0.20596(10) 0.0139(5) Uani 1 1 d .
C7 C 0.82191(17) 0.50991(17) 0.19180(10) 0.0163(5) Uani 1 1 d .
H12 H 0.8804 0.5097 0.2215 0.020 Uiso 1 1 calc R
C8 C 0.83794(18) 0.52163(18) 0.13471(10) 0.0182(5) Uani 1 1 d .
C9 C 0.74871(18) 0.51969(19) 0.09332(10) 0.0216(5) Uani 1 1 d .
H21 H 0.7553 0.5271 0.0536 0.026 Uiso 1 1 calc R
C10 C 0.65090(18) 0.50705(19) 0.10984(10) 0.0185(5) Uani 1 1 d .
H100 H 0.5915 0.5053 0.0808 0.022 Uiso 1 1 calc R
C11 C 0.8368(2) 0.4768(2) 0.42225(11) 0.0290(6) Uani 1 1 d .
C12 C 0.8118(3) 0.5635(3) 0.46155(13) 0.0545(10) Uani 1 1 d .
H16G H 0.8142 0.6287 0.4413 0.082 Uiso 1 1 calc R
H16H H 0.8635 0.5641 0.4966 0.082 Uiso 1 1 calc R
H16I H 0.7417 0.5534 0.4721 0.082 Uiso 1 1 calc R
C13 C 0.8337(3) 0.3748(3) 0.45367(13) 0.0486(9) Uani 1 1 d .
H16A H 0.7647 0.3658 0.4659 0.073 Uiso 1 1 calc R
H16B H 0.8878 0.3741 0.4876 0.073 Uiso 1 1 calc R
H16C H 0.8466 0.3192 0.4276 0.073 Uiso 1 1 calc R
C14 C 0.9465(2) 0.4926(3) 0.40646(13) 0.0465(8) Uani 1 1 d .
H16D H 0.9631 0.4367 0.3815 0.070 Uiso 1 1 calc R
H16E H 0.9976 0.4935 0.4417 0.070 Uiso 1 1 calc R
H16F H 0.9491 0.5576 0.3860 0.070 Uiso 1 1 calc R
C15 C 0.94658(18) 0.5352(2) 0.11665(11) 0.0240(6) Uani 1 1 d .
C16 C 1.03336(19) 0.5311(2) 0.16858(12) 0.0314(6) Uani 1 1 d .
H10A H 1.0235 0.5867 0.1953 0.047 Uiso 1 1 calc R
H10B H 1.1017 0.5385 0.1553 0.047 Uiso 1 1 calc R
H10C H 1.0304 0.4656 0.1884 0.047 Uiso 1 1 calc R
C17 C 0.96511(19) 0.4500(2) 0.07442(11) 0.0299(6) Uani 1 1 d .
H19A H 0.9618 0.3837 0.0934 0.045 Uiso 1 1 calc R
H19B H 1.0343 0.4586 0.0624 0.045 Uiso 1 1 calc R
H19C H 0.9111 0.4532 0.0405 0.045 Uiso 1 1 calc R
C18 C 0.9498(2) 0.6389(2) 0.08672(15) 0.0449(8) Uani 1 1 d .
H34A H 0.8947 0.6416 0.0533 0.067 Uiso 1 1 calc R
H34B H 1.0183 0.6481 0.0739 0.067 Uiso 1 1 calc R
H34C H 0.9385 0.6933 0.1139 0.067 Uiso 1 1 calc R
C19 C 0.37703(17) 0.42340(19) 0.24003(10) 0.0176(5) Uani 1 1 d .
C20 C 0.3708(2) 0.3206(2) 0.25534(11) 0.0264(6) Uani 1 1 d .
H104 H 0.4192 0.2735 0.2432 0.032 Uiso 1 1 calc R
C21 C 0.2959(2) 0.2857(2) 0.28774(12) 0.0352(7) Uani 1 1 d .
H151 H 0.2934 0.2155 0.2974 0.042 Uiso 1 1 calc R
C22 C 0.2251(2) 0.3530(2) 0.30595(12) 0.0360(7) Uani 1 1 d .
H150 H 0.1740 0.3294 0.3283 0.043 Uiso 1 1 calc R
C23 C 0.2289(2) 0.4548(2) 0.29143(11) 0.0310(6) Uani 1 1 d .
H107 H 0.1802 0.5012 0.3039 0.037 Uiso 1 1 calc R
C24 C 0.30417(18) 0.4902(2) 0.25840(10) 0.0225(5) Uani 1 1 d .
H106 H 0.3056 0.5604 0.2484 0.027 Uiso 1 1 calc R
C25 C 0.2662(2) 0.2921(2) 0.10005(12) 0.0318(6) Uani 1 1 d .
C26 C 0.39540(19) 0.63823(19) 0.05568(11) 0.0226(5) Uani 1 1 d .
C27 C 0.9065(2) 0.2307(2) 0.20712(14) 0.0359(7) Uani 1 1 d .
C28 C 0.8233(2) 0.2382(2) 0.16304(15) 0.0417(8) Uani 1 1 d .
H171 H 0.8358 0.2369 0.1240 0.050 Uiso 1 1 calc R
C29 C 0.7223(3) 0.2477(2) 0.1754(3) 0.0720(14) Uani 1 1 d .
H172 H 0.6658 0.2539 0.1448 0.086 Uiso 1 1 calc R
C30 C 0.7028(4) 0.2481(3) 0.2311(4) 0.108(3) Uani 1 1 d .
H170 H 0.6330 0.2528 0.2396 0.130 Uiso 1 1 calc R
C31 C 0.7860(6) 0.2416(3) 0.2750(3) 0.096(2) Uani 1 1 d .
H176 H 0.7733 0.2431 0.3140 0.116 Uiso 1 1 calc R
C32 C 0.8865(4) 0.2330(2) 0.26331(17) 0.0587(10) Uani 1 1 d .
H173 H 0.9428 0.2286 0.2941 0.070 Uiso 1 1 calc R
C33 C 1.0162(2) 0.2175(3) 0.19367(18) 0.0577(10) Uani 1 1 d .
H18A H 1.0591 0.2758 0.2088 0.086 Uiso 1 1 calc R
H18B H 1.0149 0.2134 0.1518 0.086 Uiso 1 1 calc R
H18C H 1.0463 0.1546 0.2116 0.086 Uiso 1 1 calc R
C34 C 0.4081(4) 0.3895(4) 0.44754(18) 0.0781(15) Uani 0.50 1 d P
H34 H 0.3645 0.3405 0.4261 0.094 Uiso 0.50 1 calc PR
C34A C 0.4081(4) 0.3895(4) 0.44754(18) 0.0781(15) Uani 0.50 1 d P
H34D H 0.3586 0.4258 0.4189 0.117 Uiso 0.50 1 calc PR
H34E H 0.3696 0.3432 0.4698 0.117 Uiso 0.50 1 calc PR
H34F H 0.4570 0.3502 0.4278 0.117 Uiso 0.50 1 calc PR
C35 C 0.4105(5) 0.5053(6) 0.4385(3) 0.0496(18) Uani 0.50 1 d P
H35 H 0.3694 0.5316 0.4048 0.060 Uiso 0.50 1 calc PR
C36 C 0.4593(3) 0.5657(3) 0.46994(15) 0.0539(11) Uani 0.50 1 d P
H36 H 0.4423 0.6353 0.4621 0.065 Uiso 0.50 1 calc PR
C36A C 0.4593(3) 0.5657(3) 0.46994(15) 0.0539(11) Uani 0.50 1 d P
H36A H 0.4183 0.5904 0.4358 0.065 Uiso 0.50 1 calc PR
C37 C 0.4581(5) 0.4526(5) 0.4809(3) 0.0397(16) Uani 0.50 1 d P
C38 C 0.4917(5) 0.3721(5) 0.4987(3) 0.0437(16) Uani 0.50 1 d P
H38 H 0.5081 0.3027 0.5075 0.052 Uiso 0.50 1 calc PR
N1 N 0.63610(14) 0.49717(14) 0.16506(8) 0.0142(4) Uani 1 1 d .
N2 N 0.39950(14) 0.46149(14) 0.11943(8) 0.0145(4) Uani 1 1 d .
N3 N 0.59758(14) 0.47108(14) 0.27165(8) 0.0145(4) Uani 1 1 d .
O1 O 0.36958(14) 0.37184(14) 0.02232(7) 0.0264(4) Uani 1 1 d .
O2 O 0.47199(14) 0.29072(14) 0.10686(8) 0.0310(4) Uani 1 1 d .
O3 O 0.23262(12) 0.52314(14) 0.05897(7) 0.0253(4) Uani 1 1 d .
O4 O 0.30896(14) 0.61751(14) 0.14669(7) 0.0277(4) Uani 1 1 d .
F1 F 0.33400(13) 0.71483(13) 0.03511(7) 0.0414(4) Uani 1 1 d .
F2 F 0.28814(17) 0.20297(15) 0.12267(12) 0.0783(8) Uani 1 1 d .
F4 F 0.47938(12) 0.67631(12) 0.08763(7) 0.0330(4) Uani 1 1 d .
F8 F 0.42583(12) 0.58837(12) 0.01182(6) 0.0327(4) Uani 1 1 d .
F10 F 0.21725(11) 0.34593(13) 0.13471(7) 0.0351(4) Uani 1 1 d .
F11 F 0.19949(15) 0.28063(18) 0.05142(8) 0.0634(6) Uani 1 1 d .
S1 S 0.32107(4) 0.55576(4) 0.09852(2) 0.01677(12) Uani 1 1 d .
S2 S 0.38875(4) 0.35487(5) 0.08259(2) 0.01785(12) Uani 1 1 d .
Pt1 Pt 0.495992(6) 0.465797(6) 0.198719(3) 0.01191(3) Uani 1 1 d .

loop_
_atom_site_aniso_label
_atom_site_aniso_U_11
_atom_site_aniso_U_22
_atom_site_aniso_U_33
_atom_site_aniso_U_23
_atom_site_aniso_U_13
_atom_site_aniso_U_12
C1 0.0208(12) 0.0239(13) 0.0168(12) 0.0019(10) 0.0038(10) 0.0006(10)
C2 0.0265(14) 0.0277(14) 0.0145(12) 0.0007(11) 0.0031(10) 0.0028(11)
C3 0.0237(13) 0.0186(13) 0.0165(12) -0.0018(10) -0.0035(10) 0.0047(10)
C4 0.0171(12) 0.0151(12) 0.0188(12) -0.0011(10) -0.0005(9) 0.0015(9)
C5 0.0154(12) 0.0082(11) 0.0190(12) -0.0003(9) 0.0020(9) 0.0002(8)
C6 0.0156(12) 0.0098(11) 0.0157(12) 0.0002(9) 0.0001(9) 0.0005(9)
C7 0.0117(11) 0.0168(12) 0.0196(12) 0.0001(9) -0.0001(9) -0.0019(9)
C8 0.0142(12) 0.0194(13) 0.0213(13) 0.0020(10) 0.0038(9) -0.0014(9)
C9 0.0182(12) 0.0310(15) 0.0160(12) 0.0054(11) 0.0037(10) 0.0028(10)
C10 0.0154(12) 0.0257(13) 0.0140(12) 0.0001(10) 0.0009(9) 0.0016(10)
C11 0.0269(14) 0.0407(17) 0.0166(13) -0.0025(12) -0.0067(11) 0.0086(12)
C12 0.052(2) 0.073(3) 0.0302(17) -0.0243(17) -0.0209(15) 0.0214(18)
C13 0.049(2) 0.059(2) 0.0323(17) 0.0157(16) -0.0138(14) 0.0100(16)
C14 0.0274(16) 0.081(3) 0.0262(16) 0.0009(16) -0.0129(12) -0.0013(16)
C15 0.0137(12) 0.0332(15) 0.0254(13) 0.0066(12) 0.0044(10) -0.0033(10)
C16 0.0124(12) 0.0503(18) 0.0317(15) -0.0027(13) 0.0039(11) -0.0064(12)
C17 0.0150(13) 0.0512(19) 0.0247(14) 0.0003(13) 0.0065(10) 0.0014(12)
C18 0.0279(16) 0.0452(19) 0.065(2) 0.0232(17) 0.0190(15) -0.0024(13)
C19 0.0136(12) 0.0243(13) 0.0137(12) 0.0014(10) -0.0023(9) -0.0040(9)
C20 0.0232(14) 0.0263(14) 0.0304(15) 0.0020(12) 0.0061(11) -0.0051(11)
C21 0.0356(16) 0.0353(17) 0.0359(16) 0.0093(13) 0.0096(13) -0.0121(13)
C22 0.0255(15) 0.053(2) 0.0312(16) 0.0104(14) 0.0100(12) -0.0142(13)
C23 0.0186(13) 0.0522(19) 0.0229(14) 0.0010(13) 0.0058(11) -0.0002(12)
C24 0.0157(12) 0.0335(15) 0.0180(12) 0.0019(11) 0.0016(10) -0.0014(10)
C25 0.0328(16) 0.0284(16) 0.0341(16) -0.0044(13) 0.0048(12) -0.0131(12)
C26 0.0227(13) 0.0238(14) 0.0213(13) 0.0047(11) 0.0033(10) 0.0005(10)
C27 0.0365(17) 0.0150(14) 0.052(2) 0.0036(13) -0.0089(14) -0.0029(11)
C28 0.0374(18) 0.0200(15) 0.063(2) 0.0054(14) -0.0088(15) -0.0054(12)
C29 0.029(2) 0.0164(17) 0.164(5) 0.003(2) -0.008(2) 0.0018(13)
C30 0.077(3) 0.0126(19) 0.256(9) -0.015(3) 0.098(5) -0.001(2)
C31 0.169(6) 0.0131(19) 0.129(5) -0.014(2) 0.099(5) -0.011(3)
C32 0.099(3) 0.0138(16) 0.061(2) 0.0010(15) 0.002(2) -0.0077(17)
C33 0.0319(18) 0.0354(19) 0.101(3) 0.0085(19) -0.0056(18) -0.0047(14)
C34 0.086(3) 0.101(4) 0.056(3) 0.017(3) 0.039(2) 0.051(3)
C34A 0.086(3) 0.101(4) 0.056(3) 0.017(3) 0.039(2) 0.051(3)
C35 0.039(4) 0.082(6) 0.028(4) 0.002(4) 0.007(3) 0.022(4)
C36 0.069(3) 0.062(3) 0.034(2) 0.0167(19) 0.0184(19) 0.047(2)
C36A 0.069(3) 0.062(3) 0.034(2) 0.0167(19) 0.0184(19) 0.047(2)
C37 0.047(4) 0.050(4) 0.025(3) -0.007(3) 0.014(3) 0.018(3)
C38 0.050(4) 0.038(4) 0.047(4) -0.001(3) 0.018(3) 0.019(3)
N1 0.0128(10) 0.0159(10) 0.0135(10) -0.0002(8) 0.0004(7) 0.0001(7)
N2 0.0121(9) 0.0160(10) 0.0153(10) -0.0022(8) 0.0017(7) -0.0004(8)
N3 0.0157(10) 0.0134(10) 0.0145(10) 0.0011(8) 0.0025(7) -0.0005(8)
O1 0.0296(10) 0.0323(11) 0.0166(9) -0.0064(8) 0.0007(7) -0.0045(8)
O2 0.0274(10) 0.0250(10) 0.0370(11) -0.0124(8) -0.0073(8) 0.0089(8)
O3 0.0122(8) 0.0367(11) 0.0261(9) 0.0070(8) -0.0008(7) 0.0020(7)
O4 0.0368(11) 0.0278(10) 0.0205(9) 0.0016(8) 0.0110(8) 0.0143(8)
F1 0.0411(10) 0.0352(10) 0.0489(10) 0.0244(8) 0.0098(8) 0.0109(8)
F2 0.0675(14) 0.0349(12) 0.141(2) 0.0345(13) 0.0427(15) 0.0018(10)
F4 0.0319(9) 0.0291(9) 0.0368(9) -0.0013(7) 0.0010(7) -0.0126(7)
F8 0.0343(9) 0.0432(10) 0.0239(8) -0.0021(7) 0.0151(7) -0.0089(7)
F10 0.0244(8) 0.0451(10) 0.0373(9) -0.0011(8) 0.0099(7) -0.0120(7)
F11 0.0461(11) 0.0995(17) 0.0440(11) -0.0244(11) 0.0049(9) -0.0454(11)
S1 0.0132(3) 0.0219(3) 0.0159(3) 0.0025(2) 0.0043(2) 0.0041(2)
S2 0.0146(3) 0.0200(3) 0.0182(3) -0.0046(2) 0.0001(2) -0.0007(2)
Pt1 0.00993(5) 0.01400(5) 0.01179(5) -0.00003(4) 0.00152(3) -0.00133(3)

loop_
_atom_type_symbol
_atom_type_description
_atom_type_scat_dispersion_real
_atom_type_scat_dispersion_imag
_atom_type_scat_source
C C 0.0033 0.0016 'International Tables Vol C Tables 4.2.6.8 and 6.1.1.4'
N N 0.0061 0.0033 'International Tables Vol C Tables 4.2.6.8 and 6.1.1.4'
O O 0.0106 0.0060 'International Tables Vol C Tables 4.2.6.8 and 6.1.1.4'
F F 0.0171 0.0103 'International Tables Vol C Tables 4.2.6.8 and 6.1.1.4'
S S 0.1246 0.1234 'International Tables Vol C Tables 4.2.6.8 and 6.1.1.4'
Pt Pt -1.7033 8.3905 'International Tables Vol C Tables 4.2.6.8 and 6.1.1.4'
H H 0.0000 0.0000 'International Tables Vol C Tables 4.2.6.8 and 6.1.1.4'

loop_
_geom_angle_atom_site_label_1
_geom_angle_atom_site_label_2
_geom_angle_atom_site_label_3
_geom_angle
_geom_angle_site_symmetry_1
_geom_angle_site_symmetry_3
N3 C1 C2 122.2(2) . .
N3 C1 H6 118.9 . .
C2 C1 H6 118.9 . .
C1 C2 C3 121.0(2) . .
C1 C2 H7 119.5 . .
C3 C2 H7 119.5 . .
C4 C3 C2 115.9(2) . .
C4 C3 C11 123.2(2) . .
C2 C3 C11 120.9(2) . .
C5 C4 C3 121.8(2) . .
C5 C4 H10 119.1 . .
C3 C4 H10 119.1 . .
N3 C5 C4 120.9(2) . .
N3 C5 C6 115.82(19) . .
C4 C5 C6 123.2(2) . .
N1 C6 C7 121.7(2) . .
N1 C6 C5 114.93(19) . .
C7 C6 C5 123.4(2) . .
C6 C7 C8 120.9(2) . .
C6 C7 H12 119.6 . .
C8 C7 H12 119.6 . .
C7 C8 C9 116.4(2) . .
C7 C8 C15 123.1(2) . .
C9 C8 C15 120.5(2) . .
C10 C9 C8 120.2(2) . .
C10 C9 H21 119.9 . .
C8 C9 H21 119.9 . .
N1 C10 C9 122.9(2) . .
N1 C10 H100 118.5 . .
C9 C10 H100 118.5 . .
C14 C11 C12 109.2(3) . .
C14 C11 C3 111.7(2) . .
C12 C11 C3 108.7(2) . .
C14 C11 C13 108.9(2) . .
C12 C11 C13 109.8(3) . .
C3 C11 C13 108.6(2) . .
C11 C12 H16G 109.5 . .
C11 C12 H16H 109.5 . .
H16G C12 H16H 109.5 . .
C11 C12 H16I 109.5 . .
H16G C12 H16I 109.5 . .
H16H C12 H16I 109.5 . .
C11 C13 H16A 109.5 . .
C11 C13 H16B 109.5 . .
H16A C13 H16B 109.5 . .
C11 C13 H16C 109.5 . .
H16A C13 H16C 109.5 . .
H16B C13 H16C 109.5 . .
C11 C14 H16D 109.5 . .
C11 C14 H16E 109.5 . .
H16D C14 H16E 109.5 . .
C11 C14 H16F 109.5 . .
H16D C14 H16F 109.5 . .
H16E C14 H16F 109.5 . .
C8 C15 C16 111.8(2) . .
C8 C15 C17 109.1(2) . .
C16 C15 C17 108.9(2) . .
C8 C15 C18 108.3(2) . .
C16 C15 C18 109.2(2) . .
C17 C15 C18 109.6(2) . .
C15 C16 H10A 109.5 . .
C15 C16 H10B 109.5 . .
H10A C16 H10B 109.5 . .
C15 C16 H10C 109.5 . .
H10A C16 H10C 109.5 . .
H10B C16 H10C 109.5 . .
C15 C17 H19A 109.5 . .
C15 C17 H19B 109.5 . .
H19A C17 H19B 109.5 . .
C15 C17 H19C 109.5 . .
H19A C17 H19C 109.5 . .
H19B C17 H19C 109.5 . .
C15 C18 H34A 109.5 . .
C15 C18 H34B 109.5 . .
H34A C18 H34B 109.5 . .
C15 C18 H34C 109.5 . .
H34A C18 H34C 109.5 . .
H34B C18 H34C 109.5 . .
C24 C19 C20 117.4(2) . .
C24 C19 Pt1 124.68(18) . .
C20 C19 Pt1 117.78(18) . .
C21 C20 C19 121.8(3) . .
C21 C20 H104 119.1 . .
C19 C20 H104 119.1 . .
C22 C21 C20 120.0(3) . .
C22 C21 H151 120.0 . .
C20 C21 H151 120.0 . .
C23 C22 C21 119.6(2) . .
C23 C22 H150 120.2 . .
C21 C22 H150 120.2 . .
C22 C23 C24 120.5(3) . .
C22 C23 H107 119.7 . .
C24 C23 H107 119.7 . .
C19 C24 C23 120.7(3) . .
C19 C24 H106 119.7 . .
C23 C24 H106 119.7 . .
F2 C25 F10 109.3(2) . .
F2 C25 F11 108.9(2) . .
F10 C25 F11 106.4(2) . .
F2 C25 S2 110.0(2) . .
F10 C25 S2 113.28(18) . .
F11 C25 S2 108.89(19) . .
F4 C26 F8 108.4(2) . .
F4 C26 F1 108.5(2) . .
F8 C26 F1 108.7(2) . .
F4 C26 S1 111.26(17) . .
F8 C26 S1 111.63(17) . .
F1 C26 S1 108.26(17) . .
C32 C27 C28 118.7(3) . .
C32 C27 C33 120.9(3) . .
C28 C27 C33 120.4(3) . .
C29 C28 C27 120.4(4) . .
C29 C28 H171 119.8 . .
C27 C28 H171 119.8 . .
C30 C29 C28 120.6(4) . .
C30 C29 H172 119.7 . .
C28 C29 H172 119.7 . .
C29 C30 C31 118.8(4) . .
C29 C30 H170 120.6 . .
C31 C30 H170 120.6 . .
C32 C31 C30 121.0(5) . .
C32 C31 H176 119.5 . .
C30 C31 H176 119.5 . .
C31 C32 C27 120.4(4) . .
C31 C32 H173 119.8 . .
C27 C32 H173 119.8 . .
C27 C33 H18A 109.5 . .
C27 C33 H18B 109.5 . .
H18A C33 H18B 109.5 . .
C27 C33 H18C 109.5 . .
H18A C33 H18C 109.5 . .
H18B C33 H18C 109.5 . .
C38 C34 C35 103.5(6) . .
C38 C34 H34 128.3 . .
C35 C34 H34 128.3 . .
C36 C35 C34 126.1(6) . .
C36 C35 H35 116.9 . .
C34 C35 H35 116.9 . .
C35 C36 C37 129.1(5) . 3_666
C35 C36 H36 115.4 . .
C37 C36 H36 115.4 3_666 .
C36A C38 C34 129.1(6) 3_666 .
C36A C38 H38 115.5 3_666 .
C34 C38 H38 115.5 . .
C10 N1 C6 117.85(19) . .
C10 N1 Pt1 128.75(15) . .
C6 N1 Pt1 113.14(14) . .
S1 N2 S2 119.17(11) . .
S1 N2 Pt1 120.94(10) . .
S2 N2 Pt1 119.16(10) . .
C1 N3 C5 118.12(19) . .
C1 N3 Pt1 125.65(15) . .
C5 N3 Pt1 116.23(15) . .
O4 S1 O3 121.29(11) . .
O4 S1 N2 109.22(10) . .
O3 S1 N2 111.85(10) . .
O4 S1 C26 102.94(11) . .
O3 S1 C26 104.67(11) . .
N2 S1 C26 105.15(10) . .
O1 S2 O2 120.53(11) . .
O1 S2 N2 112.36(10) . .
O2 S2 N2 107.03(10) . .
O1 S2 C25 104.66(12) . .
O2 S2 C25 105.41(13) . .
N2 S2 C25 105.66(11) . .
N3 Pt1 C19 92.92(8) . .
N3 Pt1 N2 175.79(7) . .
C19 Pt1 N2 91.23(8) . .
N3 Pt1 N1 79.67(7) . .
C19 Pt1 N1 171.10(8) . .
N2 Pt1 N1 96.14(7) . .

loop_
_geom_bond_atom_site_label_1
_geom_bond_atom_site_label_2
_geom_bond_distance
_geom_bond_site_symmetry_2
C1 N3 1.351(3) .
C1 C2 1.376(3) .
C1 H6 0.9500 .
C2 C3 1.393(4) .
C2 H7 0.9500 .
C3 C4 1.388(3) .
C3 C11 1.526(3) .
C4 C5 1.385(3) .
C4 H10 0.9500 .
C5 N3 1.360(3) .
C5 C6 1.471(3) .
C6 N1 1.354(3) .
C6 C7 1.387(3) .
C7 C8 1.390(3) .
C7 H12 0.9500 .
C8 C9 1.395(3) .
C8 C15 1.530(3) .
C9 C10 1.381(3) .
C9 H21 0.9500 .
C10 N1 1.340(3) .
C10 H100 0.9500 .
C11 C14 1.525(4) .
C11 C12 1.525(4) .
C11 C13 1.530(4) .
C12 H16G 0.9800 .
C12 H16H 0.9800 .
C12 H16I 0.9800 .
C13 H16A 0.9800 .
C13 H16B 0.9800 .
C13 H16C 0.9800 .
C14 H16D 0.9800 .
C14 H16E 0.9800 .
C14 H16F 0.9800 .
C15 C16 1.532(3) .
C15 C17 1.533(4) .
C15 C18 1.533(4) .
C16 H10A 0.9800 .
C16 H10B 0.9800 .
C16 H10C 0.9800 .
C17 H19A 0.9800 .
C17 H19B 0.9800 .
C17 H19C 0.9800 .
C18 H34A 0.9800 .
C18 H34B 0.9800 .
C18 H34C 0.9800 .
C19 C24 1.397(3) .
C19 C20 1.399(4) .
C19 Pt1 2.005(2) .
C20 C21 1.389(4) .
C20 H104 0.9500 .
C21 C22 1.380(4) .
C21 H151 0.9500 .
C22 C23 1.380(4) .
C22 H150 0.9500 .
C23 C24 1.404(4) .
C23 H107 0.9500 .
C24 H106 0.9500 .
C25 F2 1.298(3) .
C25 F10 1.304(3) .
C25 F11 1.334(3) .
C25 S2 1.878(3) .
C26 F4 1.323(3) .
C26 F8 1.323(3) .
C26 F1 1.326(3) .
C26 S1 1.835(2) .
C27 C32 1.377(5) .
C27 C28 1.382(4) .
C27 C33 1.503(4) .
C28 C29 1.380(5) .
C28 H171 0.9500 .
C29 C30 1.364(8) .
C29 H172 0.9500 .
C30 C31 1.379(8) .
C30 H170 0.9500 .
C31 C32 1.366(7) .
C31 H176 0.9500 .
C32 H173 0.9500 .
C33 H18A 0.9800 .
C33 H18B 0.9800 .
C33 H18C 0.9800 .
C34 C38 1.509(8) .
C34 C35 1.534(10) .
C34 H34 0.9500 .
C35 C36 1.197(9) .
C35 H35 0.9500 .
C36 C37 1.472(7) 3_666
C36 H36 0.9500 .
C37 C36 1.472(7) 3_666
C38 C36A 1.214(8) 3_666
C38 H38 0.9500 .
N1 Pt1 2.1118(18) .
N2 S1 1.6277(19) .
N2 S2 1.6382(19) .
N2 Pt1 2.0831(18) .
N3 Pt1 1.9997(18) .
O1 S2 1.4149(18) .
O2 S2 1.4173(18) .
O3 S1 1.4282(18) .
O4 S1 1.4149(18) .
